data_7200098
loop_
_publ_author_name
'Kendrick, John'
'Gourlay, Matthew D.'
'Neumann, Marcus A.'
'Leusen, Frank J. J.'

_publ_section_title
;
 Predicting spontaneous racemate resolution using recent developments in
 crystal structure prediction
;
_journal_issue 11
_journal_name_full CrystEngComm
_journal_page_first 2391
_journal_page_last 2399
_journal_paper_doi 10.1039/b909038j
_journal_volume 11
_journal_year 2009
_space_group_IT_number 19
_symmetry_cell_setting orthorhombic
_symmetry_Int_Tables_number 19
_symmetry_space_group_name_Hall 'P 2ac 2ab'
_symmetry_space_group_name_H-M 'P 21 21 21'
_cell_angle_alpha 90.000000
_cell_angle_beta 90.000000
_cell_angle_gamma 90.000000
_cell_length_a 16.413015
_cell_length_b 4.977897
_cell_length_c 6.793635
_cell_volume 555.056
_cod_data_source_file 5HMO_enantiopure.cif
_cod_data_source_block 5HMO_E_6
_cod_original_sg_symbol_H-M 'P 2_1 2_1 2_1'
_cod_struct_determination_method theoretical
_cod_database_code 7200098

loop_
_symmetry_equiv_pos_site_id
_symmetry_equiv_pos_as_xyz
1 x,y,z
2 -x+1/2,-y,z+1/2
3 -x,y+1/2,-z+1/2
4 x+1/2,-y+1/2,-z

loop_
_atom_site_label
_atom_site_type_symbol
_atom_site_fract_x
_atom_site_fract_y
_atom_site_fract_z
C46 C 1.612995 0.384820 0.010450
C47 C 1.633428 0.498675 0.215937
O48 O 1.717235 0.406131 0.252063
C49 C 1.736120 0.213833 0.117700
N50 N 1.676196 0.182835 -0.013550
O51 O 1.802177 0.090656 0.129548
C52 C 1.579524 0.397577 0.382498
O53 O 1.577870 0.111900 0.396223
H54 H 1.551787 0.297473 0.006662
H55 H 1.617514 0.539691 -0.104411
H56 H 1.634489 0.718710 0.216896
H57 H 1.683838 0.070648 -0.139900
H58 H 1.599946 0.489374 0.521474
H59 H 1.517203 0.465887 0.351319
H60 H 1.625954 0.051445 0.471944
